data_4122282
loop_
_publ_author_name
'Metz, Alison E.'
'Podlesny, Erin E.'
'Carroll, Patrick J.'
'Klinghoffer, Ariel N.'
'Kozlowski, Marisa C.'

_publ_section_title
;
 Axial Chiral Bisbenzophenazines: Solid-State Self-Assembly via Halide
 Hydrogen Bonds Triggered by Linear Alkanes.
;
_journal_issue 30
_journal_name_full 'Journal of the American Chemical Society'
_journal_page_first 10601
_journal_page_last 10604
_journal_paper_doi 10.1021/ja506137j
_journal_volume 136
_journal_year 2014
_chemical_formula_sum 'C137 H77 Cl16 N16 O8'
_chemical_formula_weight 2642.35
_space_group_IT_number 4
_symmetry_cell_setting monoclinic
_symmetry_Int_Tables_number 4
_symmetry_space_group_name_Hall 'P 2yb'
_symmetry_space_group_name_H-M 'P 1 21 1'
_atom_sites_solution_hydrogens geom
_atom_sites_solution_primary direct
_audit_creation_method SHELXL-97
_cell_angle_alpha 90.00
_cell_angle_beta 103.811(3)
_cell_angle_gamma 90.00
_cell_formula_units_Z 2
_cell_length_a 11.6724(11)
_cell_length_b 24.209(2)
_cell_length_c 22.364(2)
_cell_measurement_temperature 143(1)
_cell_volume 6136.8(9)
_computing_data_collection 'Bruker APEX2'
_computing_data_reduction 'Bruker SAINT'
_computing_structure_refinement 'SHELXL-97 (Sheldrick, 2008)'
_computing_structure_solution 'SHELXS-97 (Sheldrick, 2008)'
_diffrn_ambient_temperature 143(1)
_diffrn_measured_fraction_theta_full 0.986
_diffrn_measured_fraction_theta_max 0.986
_diffrn_measurement_device 'CCD Area Detector'
_diffrn_measurement_device_type 'Bruker APEXII'
_diffrn_measurement_method 'phi and omega scans'
_diffrn_radiation_monochromator graphite
_diffrn_radiation_source 'sealed tube'
_diffrn_radiation_type MoK\a
_diffrn_radiation_wavelength 0.71073
_diffrn_reflns_av_R_equivalents 0.0651
_diffrn_reflns_av_sigmaI/netI 0.0679
_diffrn_reflns_limit_h_max 14
_diffrn_reflns_limit_h_min -14
_diffrn_reflns_limit_k_max 29
_diffrn_reflns_limit_k_min -29
_diffrn_reflns_limit_l_max 27
_diffrn_reflns_limit_l_min -27
_diffrn_reflns_number 116203
_diffrn_reflns_theta_full 25.53
_diffrn_reflns_theta_max 25.53
_diffrn_reflns_theta_min 1.26
_exptl_absorpt_coefficient_mu 0.425
_exptl_absorpt_correction_T_max 0.7452
_exptl_absorpt_correction_T_min 0.6093
_exptl_absorpt_correction_type multi-scan
_exptl_absorpt_process_details '(SADABS; Sheldrick, 2007)'
_exptl_crystal_density_diffrn 1.430
_exptl_crystal_density_method 'not measured'
_exptl_crystal_F_000 2694
_exptl_crystal_size_max 0.30
_exptl_crystal_size_mid 0.18
_exptl_crystal_size_min 0.04
_refine_diff_density_max 0.640
_refine_diff_density_min -0.340
_refine_diff_density_rms 0.079
_refine_ls_abs_structure_details 'Flack H D (1983), Acta Cryst. A39, 876-881'
_refine_ls_abs_structure_Flack 0.10(6)
_refine_ls_extinction_method none
_refine_ls_goodness_of_fit_ref 1.005
_refine_ls_hydrogen_treatment constr
_refine_ls_matrix_type full
_refine_ls_number_parameters 1633
_refine_ls_number_reflns 22753
_refine_ls_number_restraints 2341
_refine_ls_restrained_S_all 0.970
_refine_ls_R_factor_all 0.0871
_refine_ls_R_factor_gt 0.0626
_refine_ls_shift/su_max 0.001
_refine_ls_shift/su_mean 0.000
_refine_ls_structure_factor_coef Fsqd
_refine_ls_weighting_details 'calc w=1/[\s^2^(Fo^2^)+(0.1085P)^2^+5.2981P] where P=(Fo^2^+2Fc^2^)/3'
_refine_ls_weighting_scheme calc
_refine_ls_wR_factor_gt 0.1601
_refine_ls_wR_factor_ref 0.1787
_reflns_number_gt 18243
_reflns_number_total 22753
_reflns_threshold_expression >2sigma(I)
_cod_data_source_file ja506137j_si_003.cif
_cod_data_source_block twin51fr
_cod_depositor_comments
;
The following automatic conversions were performed:
'_atom_site_symetry_multiplicity' tag replaced with
'_atom_site_symmetry_multiplicity'.

Automatic conversion script
Id: cif_correct_tags 1440 2010-10-19 06:21:57Z saulius 

 Adding full bibliography for 4122282--4122284.cif.
;
_cod_original_cell_volume 6136.9(9)
_cod_original_sg_symbol_H-M 'P 21     '
_cod_database_code 4122282

loop_
_symmetry_equiv_pos_as_xyz
'x, y, z'
'-x, y+1/2, -z'

loop_
_atom_site_label
_atom_site_type_symbol
_atom_site_fract_x
_atom_site_fract_y
_atom_site_fract_z
_atom_site_U_iso_or_equiv
_atom_site_adp_type
_atom_site_occupancy
_atom_site_symmetry_multiplicity
_atom_site_calc_flag
_atom_site_refinement_flags
_atom_site_disorder_assembly
_atom_site_disorder_group
Cl1 Cl -0.22805(15) 0.40618(10) 0.83621(9) 0.0560(6) Uani 1 1 d U . .
Cl3 Cl 0.6167(3) 0.54306(9) 1.22181(9) 0.0671(7) Uani 1 1 d U . .
Cl4 Cl 0.6537(3) 0.66392(9) 1.17646(11) 0.0834(9) Uani 1 1 d U . .
O1 O 0.7324(4) 0.3665(2) 0.9762(2) 0.0369(11) Uani 1 1 d U . .
H1a H 0.7011 0.3640 0.9393 0.055 Uiso 1 1 calc R . .
O2 O 0.4325(4) 0.29803(18) 0.8826(2) 0.0340(10) Uani 1 1 d U . .
H2a H 0.4625 0.2908 0.9187 0.051 Uiso 1 1 calc R . .
N1 N 0.1251(4) 0.3811(2) 1.0146(2) 0.0326(11) Uani 1 1 d U . .
N2 N 0.2834(4) 0.3891(2) 0.9360(2) 0.0318(11) Uani 1 1 d U . .
N3 N 0.5573(5) 0.4799(2) 1.0010(2) 0.0313(11) Uani 1 1 d U . .
N4 N 0.5940(6) 0.5870(2) 0.9601(3) 0.0389(12) Uani 1 1 d U . .
C1 C 0.6472(5) 0.3629(2) 1.0095(3) 0.0253(11) Uani 1 1 d U . .
C2 C 0.6886(6) 0.3525(3) 1.0719(3) 0.0312(12) Uani 1 1 d U . .
H2 H 0.7686 0.3468 1.0888 0.042 Uiso 1 1 calc R . .
C3 C 0.6096(6) 0.3508(3) 1.1081(3) 0.0313(12) Uani 1 1 d U . .
H3 H 0.6363 0.3440 1.1501 0.042 Uiso 1 1 calc R . .
C4 C 0.4867(5) 0.3595(3) 1.0825(3) 0.0269(11) Uani 1 1 d U . .
C5 C 0.4054(6) 0.3570(3) 1.1204(3) 0.0350(13) Uani 1 1 d U . .
H5 H 0.4342 0.3487 1.1619 0.047 Uiso 1 1 calc R . .
C6 C 0.2872(6) 0.3661(3) 1.0996(3) 0.0359(13) Uani 1 1 d U . .
H6 H 0.2374 0.3659 1.1264 0.048 Uiso 1 1 calc R . .
C7 C 0.2427(5) 0.3758(3) 1.0355(3) 0.0302(12) Uani 1 1 d U . .
C8 C 0.0863(5) 0.3905(3) 0.9542(3) 0.0313(12) Uani 1 1 d U A .
C9 C -0.0389(6) 0.3944(3) 0.9283(3) 0.0333(13) Uani 1 1 d U A .
H9 H -0.0917 0.3912 0.9534 0.044 Uiso 1 1 calc R . .
C10 C -0.0780(6) 0.4026(3) 0.8679(3) 0.0386(13) Uani 1 1 d DU . .
Cl2 Cl -0.0508(6) 0.4370(4) 0.7564(3) 0.082(2) Uani 0.55 1 d PDU A 1
C11 C 0.0005(16) 0.4174(5) 0.8332(7) 0.035(2) Uani 0.55 1 d PDU A 1
C12 C 0.1248(15) 0.4133(6) 0.8558(7) 0.034(2) Uani 0.55 1 d PDU A 1
H12 H 0.1764 0.4224 0.8314 0.045 Uiso 0.55 1 calc PR A 1
Cl2' Cl -0.0554(7) 0.4022(4) 0.7450(3) 0.072(2) Uani 0.45 1 d PDU A 2
C11' C -0.001(2) 0.3992(6) 0.8228(9) 0.037(2) Uani 0.45 1 d PDU A 2
C12' C 0.1173(19) 0.3942(7) 0.8455(9) 0.034(2) Uani 0.45 1 d PDU A 2
H12' H 0.1678 0.3902 0.8193 0.045 Uiso 0.45 1 calc PR A 2
C13 C 0.1646(5) 0.3954(3) 0.9148(3) 0.0323(12) Uani 1 1 d DU . .
C14 C 0.3231(5) 0.3788(3) 0.9948(3) 0.0252(11) Uani 1 1 d U . .
C15 C 0.4477(5) 0.3693(2) 1.0191(3) 0.0240(10) Uani 1 1 d U A .
C16 C 0.5308(5) 0.3721(2) 0.9827(3) 0.0229(10) Uani 1 1 d U . .
C17 C 0.5000(5) 0.3900(2) 0.9154(3) 0.0220(10) Uani 1 1 d U A .
C18 C 0.5154(5) 0.4449(3) 0.8977(3) 0.0259(10) Uani 1 1 d U . .
C19 C 0.5484(6) 0.4897(3) 0.9425(3) 0.0296(11) Uani 1 1 d U A .
C20 C 0.5829(6) 0.5231(3) 1.0414(3) 0.0343(12) Uani 1 1 d U . .
C21 C 0.5890(7) 0.5129(3) 1.1045(3) 0.0389(14) Uani 1 1 d U . .
H21 H 0.5793 0.4774 1.1185 0.052 Uiso 1 1 calc R . .
C22 C 0.6092(8) 0.5562(3) 1.1439(3) 0.0462(16) Uani 1 1 d U . .
C23 C 0.6269(8) 0.6089(3) 1.1247(3) 0.0508(17) Uani 1 1 d U . .
C24 C 0.6240(8) 0.6205(3) 1.0636(3) 0.0500(17) Uani 1 1 d U . .
H24 H 0.6365 0.6563 1.0516 0.067 Uiso 1 1 calc R . .
C25 C 0.6019(7) 0.5772(3) 1.0198(3) 0.0383(13) Uani 1 1 d U . .
C26 C 0.5675(7) 0.5454(3) 0.9205(3) 0.0369(13) Uani 1 1 d U . .
C27 C 0.5491(7) 0.5550(3) 0.8568(3) 0.0443(15) Uani 1 1 d U A .
H27 H 0.5622 0.5900 0.8427 0.059 Uiso 1 1 calc R . .
C28 C 0.5132(7) 0.5144(3) 0.8168(3) 0.0416(14) Uani 1 1 d U . .
H28 H 0.5013 0.5223 0.7751 0.055 Uiso 1 1 calc R A .
C29 C 0.4915(6) 0.4587(3) 0.8344(3) 0.0317(12) Uani 1 1 d U A .
C30 C 0.4515(6) 0.4173(3) 0.7906(3) 0.0361(13) Uani 1 1 d U . .
H30 H 0.4363 0.4258 0.7488 0.048 Uiso 1 1 calc R A .
C31 C 0.4349(6) 0.3648(3) 0.8085(3) 0.0351(13) Uani 1 1 d U A .
H31 H 0.4073 0.3380 0.7788 0.047 Uiso 1 1 calc R . .
C32 C 0.4585(5) 0.3504(3) 0.8706(3) 0.0290(11) Uani 1 1 d U . .
Cl5 Cl -0.1065(3) 0.45005(11) 1.16816(13) 0.0891(9) Uani 1 1 d U . .
Cl6 Cl -0.0666(3) 0.57120(11) 1.21869(10) 0.0771(8) Uani 1 1 d U . .
Cl7 Cl 0.34755(16) 0.70114(12) 0.76001(8) 0.0644(7) Uani 1 1 d U . .
Cl8 Cl 0.60001(13) 0.71017(7) 0.84797(7) 0.0357(4) Uani 1 1 d U . .
O3 O -0.0217(5) 0.8219(2) 0.8998(2) 0.0460(12) Uani 1 1 d U . .
H3a H -0.0158 0.8258 0.9368 0.069 Uiso 1 1 calc R . .
O4 O -0.2386(4) 0.7490(2) 0.9878(2) 0.0368(11) Uani 1 1 d U . .
H4a H -0.2405 0.7384 0.9527 0.055 Uiso 1 1 calc R . .
N5 N -0.1264(6) 0.5285(3) 0.9550(3) 0.0547(14) Uani 1 1 d U . .
N6 N -0.0785(5) 0.6348(2) 1.0035(2) 0.0352(11) Uani 1 1 d U . .
N7 N 0.1779(4) 0.7239(2) 0.9464(2) 0.0283(10) Uani 1 1 d U . .
N8 N 0.4043(4) 0.7315(2) 1.0261(2) 0.0285(11) Uani 1 1 d U . .
C33 C -0.0562(5) 0.7696(3) 0.8831(3) 0.0361(12) Uani 1 1 d U . .
C34 C -0.0801(6) 0.7592(4) 0.8199(3) 0.0450(14) Uani 1 1 d U . .
H34 H -0.0779 0.7876 0.7923 0.060 Uiso 1 1 calc R . .
C35 C -0.1077(6) 0.7049(4) 0.7988(3) 0.0491(14) Uani 1 1 d U . .
H35 H -0.1249 0.6976 0.7568 0.065 Uiso 1 1 calc R . .
C36 C -0.1097(6) 0.6624(3) 0.8397(3) 0.0408(12) Uani 1 1 d U . .
C37 C -0.1352(6) 0.6060(4) 0.8170(3) 0.0491(15) Uani 1 1 d U . .
H37 H -0.1484 0.5997 0.7749 0.065 Uiso 1 1 calc R . .
C38 C -0.1404(7) 0.5633(4) 0.8537(4) 0.0558(16) Uani 1 1 d U . .
H38 H -0.1573 0.5283 0.8369 0.074 Uiso 1 1 calc R . .
C39 C -0.1200(6) 0.5712(4) 0.9191(3) 0.0449(13) Uani 1 1 d U . .
C40 C -0.1081(7) 0.5367(3) 1.0154(4) 0.0471(14) Uani 1 1 d U . .
C41 C -0.1159(8) 0.4938(4) 1.0578(4) 0.0559(17) Uani 1 1 d U . .
H41 H -0.1337 0.4581 1.0433 0.074 Uiso 1 1 calc R . .
C42 C -0.0979(8) 0.5040(4) 1.1184(4) 0.0570(17) Uani 1 1 d U . .
C43 C -0.0777(8) 0.5592(4) 1.1414(4) 0.0523(16) Uani 1 1 d U . .
C44 C -0.0720(7) 0.6009(3) 1.1027(3) 0.0464(15) Uani 1 1 d U . .
H44 H -0.0578 0.6366 1.1179 0.062 Uiso 1 1 calc R . .
C45 C -0.0868(6) 0.5912(3) 1.0401(3) 0.0422(13) Uani 1 1 d U . .
C46 C -0.0944(6) 0.6268(3) 0.9439(3) 0.0374(12) Uani 1 1 d U . .
C47 C -0.0882(5) 0.6730(3) 0.9039(3) 0.0326(11) Uani 1 1 d U . .
C48 C -0.0591(5) 0.7278(3) 0.9260(3) 0.0299(11) Uani 1 1 d U . .
C49 C -0.0304(5) 0.7411(3) 0.9929(3) 0.0262(11) Uani 1 1 d U . .
C50 C 0.0846(5) 0.7422(3) 1.0311(3) 0.0253(11) Uani 1 1 d U . .
C51 C 0.1905(5) 0.7336(3) 1.0061(3) 0.0268(11) Uani 1 1 d U . .
C52 C 0.2752(5) 0.7185(3) 0.9244(3) 0.0266(11) Uani 1 1 d U . .
C53 C 0.2632(5) 0.7109(3) 0.8624(3) 0.0314(13) Uani 1 1 d U . .
H53 H 0.1886 0.7076 0.8362 0.042 Uiso 1 1 calc R . .
C54 C 0.3635(5) 0.7080(3) 0.8390(3) 0.0323(13) Uani 1 1 d U . .
C55 C 0.4786(5) 0.7124(3) 0.8788(3) 0.0254(11) Uani 1 1 d U . .
C56 C 0.4925(5) 0.7191(3) 0.9400(3) 0.0271(12) Uani 1 1 d U . .
H56 H 0.5676 0.7211 0.9659 0.036 Uiso 1 1 calc R . .
C57 C 0.3883(5) 0.7233(3) 0.9651(3) 0.0258(11) Uani 1 1 d U . .
C58 C 0.3056(5) 0.7357(3) 1.0477(3) 0.0308(12) Uani 1 1 d U . .
C59 C 0.3174(6) 0.7432(3) 1.1119(3) 0.0373(14) Uani 1 1 d U . .
H59 H 0.3918 0.7428 1.1388 0.050 Uiso 1 1 calc R . .
C60 C 0.2207(6) 0.7510(3) 1.1339(3) 0.0363(14) Uani 1 1 d U . .
H60 H 0.2301 0.7567 1.1759 0.048 Uiso 1 1 calc R . .
C61 C 0.1042(5) 0.7507(3) 1.0949(3) 0.0297(11) Uani 1 1 d U . .
C62 C 0.0042(6) 0.7595(3) 1.1204(3) 0.0342(13) Uani 1 1 d U . .
H62 H 0.0156 0.7651 1.1626 0.045 Uiso 1 1 calc R . .
C63 C -0.1066(6) 0.7599(3) 1.0841(3) 0.0329(13) Uani 1 1 d U . .
H63 H -0.1705 0.7661 1.1013 0.044 Uiso 1 1 calc R . .
C64 C -0.1250(5) 0.7510(3) 1.0209(3) 0.0298(12) Uani 1 1 d U . .
C129 C 0.2256(16) 0.5484(10) 0.8994(8) 0.111(6) Uani 0.50 1 d PGU . .
H129a H 0.2268 0.5736 0.8664 0.166 Uiso 0.50 1 calc PR . .
H129b H 0.1515 0.5292 0.8909 0.166 Uiso 0.50 1 calc PR . .
H129c H 0.2887 0.5223 0.9031 0.166 Uiso 0.50 1 calc PR . .
C130 C 0.2410(18) 0.5805(7) 0.9593(8) 0.125(5) Uani 0.50 1 d PGU . .
H130a H 0.1785 0.6076 0.9555 0.166 Uiso 0.50 1 calc PR . .
H130b H 0.3159 0.5999 0.9682 0.166 Uiso 0.50 1 calc PR . .
C131 C 0.2374(13) 0.5407(6) 1.0116(8) 0.121(5) Uani 0.50 1 d PGU . .
H131a H 0.3000 0.5136 1.0155 0.161 Uiso 0.50 1 calc PR . .
H131b H 0.1625 0.5213 1.0027 0.161 Uiso 0.50 1 calc PR . .
C132 C 0.2529(14) 0.5728(7) 1.0716(8) 0.126(5) Uani 0.50 1 d PGU . .
H132a H 0.3278 0.5921 1.0805 0.167 Uiso 0.50 1 calc PR . .
H132b H 0.1903 0.5999 1.0678 0.167 Uiso 0.50 1 calc PR . .
C133 C 0.2492(18) 0.5329(8) 1.1238(8) 0.130(6) Uani 0.50 1 d PGU . .
H133a H 0.3117 0.5058 1.1277 0.173 Uiso 0.50 1 calc PR . .
H133b H 0.1743 0.5135 1.1150 0.173 Uiso 0.50 1 calc PR . .
C134 C 0.2647(19) 0.5650(11) 1.1839(8) 0.147(8) Uani 0.50 1 d PGU . .
H134a H 0.2624 0.5399 1.2168 0.220 Uiso 0.50 1 calc PR . .
H134b H 0.2022 0.5915 1.1800 0.220 Uiso 0.50 1 calc PR . .
H134c H 0.3393 0.5838 1.1927 0.220 Uiso 0.50 1 calc PR . .
Cl9 Cl -0.10940(14) 0.87551(8) 0.66877(8) 0.0395(4) Uani 1 1 d U . .
Cl10 Cl 0.14093(14) 0.83987(8) 0.74730(7) 0.0371(4) Uani 1 1 d U . .
Cl11 Cl 0.4831(3) 0.74786(9) 0.28136(9) 0.0655(7) Uani 1 1 d U . .
Cl12 Cl 0.6012(3) 0.63507(9) 0.33105(11) 0.0771(8) Uani 1 1 d U . .
O5 O 0.7204(3) 0.92447(19) 0.52559(19) 0.0315(10) Uani 1 1 d U . .
H5a H 0.7223 0.9099 0.5589 0.047 Uiso 1 1 calc R . .
O6 O 0.4881(4) 0.9919(2) 0.6188(2) 0.0336(10) Uani 1 1 d U . .
H6a H 0.5093 1.0042 0.5890 0.050 Uiso 1 1 calc R . .
N9 N 0.0807(4) 0.9184(2) 0.4930(2) 0.0245(10) Uani 1 1 d U . .
N10 N 0.3077(4) 0.8971(2) 0.5671(2) 0.0244(10) Uani 1 1 d U . .
N11 N 0.5520(5) 0.8120(2) 0.5026(2) 0.0312(10) Uani 1 1 d U . .
N12 N 0.6540(5) 0.7098(2) 0.5467(3) 0.0369(11) Uani 1 1 d U . .
C65 C 0.6085(5) 0.9289(3) 0.4935(3) 0.0234(11) Uani 1 1 d U . .
C66 C 0.5889(5) 0.9416(2) 0.4319(3) 0.0256(11) Uani 1 1 d U . .
H66 H 0.6526 0.9476 0.4144 0.034 Uiso 1 1 calc R . .
C67 C 0.4765(5) 0.9455(3) 0.3962(3) 0.0262(11) Uani 1 1 d U . .
H67 H 0.4643 0.9543 0.3546 0.035 Uiso 1 1 calc R . .
C68 C 0.3787(5) 0.9363(2) 0.4219(2) 0.0218(10) Uani 1 1 d U . .
C69 C 0.2611(6) 0.9426(3) 0.3847(3) 0.0298(12) Uani 1 1 d U . .
H69 H 0.2507 0.9515 0.3433 0.040 Uiso 1 1 calc R . .
C70 C 0.1651(5) 0.9362(3) 0.4075(3) 0.0290(12) Uani 1 1 d U . .
H70 H 0.0900 0.9405 0.3821 0.039 Uiso 1 1 calc R . .
C71 C 0.1793(5) 0.9228(2) 0.4703(3) 0.0230(10) Uani 1 1 d U . .
C72 C 0.0965(5) 0.9022(2) 0.5520(3) 0.0212(10) Uani 1 1 d U . .
C73 C -0.0031(5) 0.8972(3) 0.5791(3) 0.0235(11) Uani 1 1 d U . .
H73 H -0.0782 0.9057 0.5557 0.031 Uiso 1 1 calc R . .
C74 C 0.0108(5) 0.8808(3) 0.6370(3) 0.0253(11) Uani 1 1 d U . .
C75 C 0.1240(5) 0.8655(3) 0.6735(3) 0.0266(11) Uani 1 1 d U . .
C76 C 0.2236(5) 0.8710(3) 0.6500(3) 0.0249(11) Uani 1 1 d U . .
H76 H 0.2981 0.8627 0.6742 0.033 Uiso 1 1 calc R . .
C77 C 0.2096(5) 0.8897(3) 0.5885(3) 0.0242(11) Uani 1 1 d U . .
C78 C 0.2922(5) 0.9135(2) 0.5092(3) 0.0207(10) Uani 1 1 d U . .
C79 C 0.3980(5) 0.9236(2) 0.4854(2) 0.0196(10) Uani 1 1 d U . .
C80 C 0.5129(5) 0.9189(2) 0.5209(2) 0.0223(10) Uani 1 1 d U . .
C81 C 0.5440(5) 0.9018(3) 0.5877(3) 0.0251(10) Uani 1 1 d U . .
C82 C 0.5850(5) 0.8482(3) 0.6056(3) 0.0266(10) Uani 1 1 d U . .
C83 C 0.5926(5) 0.8036(3) 0.5618(3) 0.0280(11) Uani 1 1 d U . .
C84 C 0.5627(6) 0.7700(3) 0.4635(3) 0.0324(12) Uani 1 1 d U . .
C85 C 0.5224(7) 0.7791(3) 0.3994(3) 0.0370(13) Uani 1 1 d U . .
H85 H 0.4894 0.8128 0.3845 0.049 Uiso 1 1 calc R . .
C86 C 0.5329(7) 0.7373(3) 0.3598(3) 0.0408(14) Uani 1 1 d U . .
C87 C 0.5852(7) 0.6869(3) 0.3822(4) 0.0432(14) Uani 1 1 d U . .
C88 C 0.6264(7) 0.6767(3) 0.4432(4) 0.0402(13) Uani 1 1 d U . .
H88 H 0.6608 0.6429 0.4568 0.053 Uiso 1 1 calc R . .
C89 C 0.6155(6) 0.7192(3) 0.4860(3) 0.0352(12) Uani 1 1 d U . .
C90 C 0.6427(6) 0.7500(3) 0.5845(3) 0.0337(11) Uani 1 1 d U . .
C91 C 0.6780(6) 0.7412(3) 0.6499(3) 0.0394(13) Uani 1 1 d U . .
H91 H 0.7102 0.7074 0.6650 0.052 Uiso 1 1 calc R . .
C92 C 0.6648(6) 0.7812(3) 0.6893(3) 0.0416(13) Uani 1 1 d U . .
H92 H 0.6864 0.7737 0.7313 0.055 Uiso 1 1 calc R . .
C93 C 0.6187(5) 0.8355(3) 0.6698(3) 0.0315(11) Uani 1 1 d U . .
C94 C 0.6090(6) 0.8746(3) 0.7122(3) 0.0383(13) Uani 1 1 d U . .
H94 H 0.6313 0.8658 0.7538 0.051 Uiso 1 1 calc R . .
C95 C 0.5662(6) 0.9279(3) 0.6944(3) 0.0369(13) Uani 1 1 d U . .
H95 H 0.5600 0.9542 0.7238 0.049 Uiso 1 1 calc R . .
C96 C 0.5334(5) 0.9404(3) 0.6321(3) 0.0306(11) Uani 1 1 d U . .
Cl13 Cl -0.2241(3) 0.86076(9) 0.33645(11) 0.0749(8) Uani 1 1 d U . .
Cl14 Cl -0.1726(2) 0.75086(9) 0.27307(9) 0.0660(6) Uani 1 1 d U . .
Cl15 Cl 0.58878(13) 0.61833(7) 0.71867(6) 0.0331(3) Uani 1 1 d U . .
Cl16 Cl 0.76316(12) 0.58882(7) 0.63564(7) 0.0323(3) Uani 1 1 d U . .
O7 O 0.1086(4) 0.47494(19) 0.5823(2) 0.0325(9) Uani 1 1 d U . .
H7a H 0.0891 0.4737 0.5446 0.049 Uiso 1 1 calc R . .
O8 O -0.1997(3) 0.5516(2) 0.4989(2) 0.0330(10) Uani 1 1 d U . .
H8a H -0.1671 0.5521 0.5357 0.050 Uiso 1 1 calc R . .
N13 N -0.0862(5) 0.7658(2) 0.5418(3) 0.0369(11) Uani 1 1 d U . .
N14 N -0.0437(5) 0.6663(2) 0.4854(2) 0.0302(10) Uani 1 1 d U . .
N15 N 0.2519(4) 0.5747(2) 0.5365(2) 0.0222(9) Uani 1 1 d U . .
N16 N 0.4074(4) 0.5535(2) 0.4607(2) 0.0274(10) Uani 1 1 d U . .
C97 C 0.0849(5) 0.5262(3) 0.6018(3) 0.0306(11) Uani 1 1 d U . .
C98 C 0.1159(6) 0.5342(3) 0.6642(3) 0.0339(12) Uani 1 1 d U . .
H98 H 0.1461 0.5053 0.6907 0.045 Uiso 1 1 calc R . .
C99 C 0.1014(6) 0.5869(3) 0.6878(3) 0.0389(13) Uani 1 1 d U . .
H99 H 0.1247 0.5930 0.7300 0.052 Uiso 1 1 calc R . .
C100 C 0.0526(5) 0.6303(3) 0.6487(3) 0.0327(11) Uani 1 1 d U . .
C101 C 0.0331(6) 0.6834(3) 0.6750(3) 0.0396(13) Uani 1 1 d U . .
H101 H 0.0544 0.6880 0.7175 0.053 Uiso 1 1 calc R . .
C102 C -0.0142(6) 0.7251(3) 0.6399(3) 0.0390(13) Uani 1 1 d U . .
H102 H -0.0297 0.7580 0.6580 0.052 Uiso 1 1 calc R . .
C103 C -0.0418(5) 0.7204(3) 0.5744(3) 0.0350(12) Uani 1 1 d U . .
C104 C -0.1073(6) 0.7608(3) 0.4797(3) 0.0350(12) Uani 1 1 d U . .
C105 C -0.1509(6) 0.8072(3) 0.4427(3) 0.0421(14) Uani 1 1 d U . .
H105 H -0.1656 0.8400 0.4611 0.056 Uiso 1 1 calc R . .
C106 C -0.1712(7) 0.8039(3) 0.3811(4) 0.0438(14) Uani 1 1 d U . .
C107 C -0.1469(6) 0.7532(3) 0.3517(3) 0.0394(13) Uani 1 1 d U . .
C108 C -0.1064(6) 0.7089(3) 0.3868(3) 0.0376(13) Uani 1 1 d U . .
H108 H -0.0931 0.6760 0.3681 0.050 Uiso 1 1 calc R . .
C109 C -0.0838(6) 0.7119(3) 0.4514(3) 0.0330(11) Uani 1 1 d U . .
C110 C -0.0247(5) 0.6701(3) 0.5460(3) 0.0282(11) Uani 1 1 d U . .
C111 C 0.0210(5) 0.6220(3) 0.5841(3) 0.0279(10) Uani 1 1 d U . .
C112 C 0.0361(5) 0.5681(3) 0.5598(3) 0.0240(10) Uani 1 1 d U . .
C113 C 0.0021(5) 0.5544(2) 0.4930(3) 0.0232(10) Uani 1 1 d U . .
C114 C 0.0846(5) 0.5491(2) 0.4552(3) 0.0219(10) Uani 1 1 d U . .
C115 C 0.2117(5) 0.5589(2) 0.4790(3) 0.0230(11) Uani 1 1 d U . .
C116 C 0.3673(5) 0.5801(2) 0.5579(3) 0.0231(11) Uani 1 1 d U . .
C117 C 0.4119(5) 0.5956(3) 0.6199(3) 0.0251(11) Uani 1 1 d U . .
H117 H 0.3610 0.6034 0.6450 0.033 Uiso 1 1 calc R . .
C118 C 0.5337(5) 0.5989(3) 0.6426(3) 0.0272(12) Uani 1 1 d U . .
C119 C 0.6120(5) 0.5862(3) 0.6050(3) 0.0234(11) Uani 1 1 d U . .
C120 C 0.5723(5) 0.5715(3) 0.5452(3) 0.0243(11) Uani 1 1 d U . .
H120 H 0.6252 0.5635 0.5212 0.032 Uiso 1 1 calc R . .
C121 C 0.4487(5) 0.5685(3) 0.5196(3) 0.0230(11) Uani 1 1 d U . .
C122 C 0.2917(5) 0.5488(3) 0.4387(3) 0.0247(11) Uani 1 1 d U . .
C123 C 0.2437(6) 0.5342(3) 0.3761(3) 0.0315(13) Uani 1 1 d U . .
H123 H 0.2936 0.5294 0.3497 0.042 Uiso 1 1 calc R . .
C124 C 0.1268(6) 0.5272(3) 0.3549(3) 0.0298(12) Uani 1 1 d U . .
H124 H 0.0977 0.5173 0.3139 0.040 Uiso 1 1 calc R . .
C125 C 0.0447(5) 0.5346(3) 0.3935(3) 0.0267(11) Uani 1 1 d U . .
C126 C -0.0773(5) 0.5269(3) 0.3685(3) 0.0284(12) Uani 1 1 d U . .
H126 H -0.1044 0.5179 0.3271 0.038 Uiso 1 1 calc R . .
C127 C -0.1571(5) 0.5325(3) 0.4051(3) 0.0256(11) Uani 1 1 d U . .
H127 H -0.2373 0.5270 0.3886 0.034 Uiso 1 1 calc R . .
C128 C -0.1170(5) 0.5462(3) 0.4654(3) 0.0239(11) Uani 1 1 d U . .
C135 C 0.3050(9) 0.7344(4) 0.5902(3) 0.097(3) Uani 1 1 d GU . .
H135a H 0.3077 0.7628 0.6204 0.146 Uiso 1 1 calc R . .
H135b H 0.3826 0.7194 0.5942 0.146 Uiso 1 1 calc R . .
H135c H 0.2525 0.7056 0.5964 0.146 Uiso 1 1 calc R . .
C136 C 0.2610(9) 0.7588(3) 0.5260(3) 0.108(3) Uani 1 1 d GU . .
H136a H 0.3135 0.7881 0.5197 0.144 Uiso 1 1 calc R . .
H136b H 0.1829 0.7744 0.5219 0.144 Uiso 1 1 calc R . .
C137 C 0.2565(7) 0.7136(3) 0.4780(3) 0.108(3) Uani 1 1 d GU . .
H137a H 0.2040 0.6843 0.4844 0.144 Uiso 1 1 calc R . .
H137b H 0.3345 0.6980 0.4822 0.144 Uiso 1 1 calc R . .
C138 C 0.2124(7) 0.7380(3) 0.4138(3) 0.108(3) Uani 1 1 d GU . .
H138a H 0.1344 0.7536 0.4097 0.144 Uiso 1 1 calc R . .
H138b H 0.2649 0.7673 0.4074 0.144 Uiso 1 1 calc R . .
C139 C 0.2079(10) 0.6928(4) 0.3658(3) 0.128(4) Uani 1 1 d GU . .
H139a H 0.2860 0.6772 0.3700 0.170 Uiso 1 1 calc R . .
H139b H 0.1555 0.6635 0.3722 0.170 Uiso 1 1 calc R . .
C140 C 0.1639(11) 0.7172(6) 0.3016(3) 0.161(6) Uani 1 1 d GU . .
H140a H 0.1611 0.6888 0.2714 0.241 Uiso 1 1 calc R . .
H140b H 0.2165 0.7459 0.2954 0.241 Uiso 1 1 calc R . .
H140c H 0.0864 0.7322 0.2976 0.241 Uiso 1 1 calc R . .

loop_
_atom_site_aniso_label
_atom_site_aniso_U_11
_atom_site_aniso_U_22
_atom_site_aniso_U_33
_atom_site_aniso_U_23
_atom_site_aniso_U_13
_atom_site_aniso_U_12
Cl1 0.0189(8) 0.0885(16) 0.0571(11) 0.0188(11) 0.0020(8) 0.0045(9)
Cl3 0.109(2) 0.0532(12) 0.0399(10) -0.0146(9) 0.0198(12) -0.0085(13)
Cl4 0.140(3) 0.0398(12) 0.0580(13) -0.0192(10) -0.0015(15) -0.0044(15)
O1 0.0138(19) 0.055(3) 0.043(2) 0.002(2) 0.0084(18) -0.003(2)
O2 0.030(2) 0.031(2) 0.036(2) -0.0007(18) -0.004(2) 0.004(2)
N1 0.018(2) 0.047(3) 0.032(2) -0.005(2) 0.0051(18) -0.004(2)
N2 0.017(2) 0.042(3) 0.037(2) 0.009(2) 0.0079(17) 0.004(2)
N3 0.035(3) 0.026(2) 0.034(2) -0.0028(18) 0.010(2) -0.003(2)
N4 0.045(3) 0.024(2) 0.042(2) 0.0045(19) -0.001(3) 0.000(3)
C1 0.023(2) 0.021(3) 0.034(2) -0.002(2) 0.010(2) -0.005(2)
C2 0.027(3) 0.028(3) 0.037(2) -0.003(2) 0.005(2) -0.002(3)
C3 0.028(2) 0.033(3) 0.030(3) 0.004(2) 0.002(2) 0.000(3)
C4 0.025(2) 0.027(3) 0.027(2) -0.001(2) 0.0040(19) -0.005(2)
C5 0.032(2) 0.044(4) 0.028(3) 0.000(3) 0.005(2) -0.009(3)
C6 0.028(2) 0.055(4) 0.026(2) -0.007(3) 0.009(2) -0.007(3)
C7 0.017(2) 0.039(3) 0.035(2) -0.003(3) 0.0071(18) -0.005(2)
C8 0.019(2) 0.040(3) 0.036(2) 0.003(3) 0.0072(19) -0.002(3)
C9 0.021(2) 0.039(3) 0.041(2) 0.002(3) 0.008(2) 0.002(3)
C10 0.022(2) 0.050(4) 0.042(2) 0.010(3) 0.005(2) -0.003(3)
Cl2 0.030(2) 0.167(7) 0.045(3) 0.041(4) -0.003(2) 0.000(4)
C11 0.022(3) 0.045(5) 0.034(4) 0.008(4) 0.001(3) -0.008(5)
C12 0.021(3) 0.046(6) 0.034(4) 0.004(4) 0.003(3) -0.009(5)
Cl2' 0.029(3) 0.146(7) 0.038(2) 0.032(4) 0.000(2) 0.012(5)
C11' 0.024(3) 0.047(6) 0.037(3) 0.008(5) 0.004(3) -0.007(5)
C12' 0.022(3) 0.044(6) 0.035(3) 0.005(5) 0.006(3) -0.007(5)
C13 0.018(2) 0.042(3) 0.037(2) 0.007(2) 0.0062(18) -0.003(3)
C14 0.021(2) 0.027(3) 0.029(2) -0.001(2) 0.0088(18) 0.000(2)
C15 0.022(2) 0.020(3) 0.029(2) -0.001(2) 0.0051(18) -0.002(2)
C16 0.022(2) 0.021(3) 0.026(2) -0.003(2) 0.0070(19) -0.005(2)
C17 0.009(2) 0.026(2) 0.032(2) -0.0004(18) 0.0063(19) -0.001(2)
C18 0.017(2) 0.030(2) 0.031(2) -0.0008(18) 0.006(2) -0.006(2)
C19 0.031(3) 0.025(2) 0.034(2) 0.0009(19) 0.010(2) -0.002(2)
C20 0.042(3) 0.025(2) 0.035(2) -0.0037(19) 0.008(3) 0.000(3)
C21 0.053(4) 0.027(3) 0.035(2) -0.004(2) 0.006(3) -0.002(3)
C22 0.065(4) 0.037(3) 0.035(3) -0.012(2) 0.009(3) 0.001(3)
C23 0.073(5) 0.030(3) 0.044(3) -0.012(2) 0.003(3) 0.005(3)
C24 0.070(4) 0.025(3) 0.045(3) -0.003(2) -0.007(3) -0.003(3)
C25 0.047(3) 0.024(2) 0.038(2) 0.001(2) -0.001(3) 0.004(3)
C26 0.041(3) 0.028(2) 0.040(2) 0.002(2) 0.007(3) -0.007(3)
C27 0.061(4) 0.027(3) 0.046(3) 0.007(2) 0.013(3) -0.011(3)
C28 0.051(4) 0.039(3) 0.038(3) 0.007(2) 0.016(3) -0.010(3)
C29 0.033(3) 0.029(2) 0.035(2) 0.0014(19) 0.011(2) -0.003(2)
C30 0.041(3) 0.042(3) 0.025(2) 0.001(2) 0.007(3) -0.004(3)
C31 0.038(3) 0.037(3) 0.030(2) -0.007(2) 0.009(3) -0.009(3)
C32 0.021(3) 0.034(3) 0.030(2) -0.005(2) 0.003(2) -0.004(2)
Cl5 0.109(2) 0.0562(14) 0.0928(18) 0.0308(13) 0.0053(17) -0.0237(15)
Cl6 0.103(2) 0.0783(16) 0.0446(10) 0.0242(10) 0.0072(12) -0.0153(15)
Cl7 0.0326(9) 0.128(2) 0.0337(9) -0.0264(11) 0.0097(8) 0.0061(12)
Cl8 0.0232(7) 0.0477(10) 0.0397(8) -0.0063(7) 0.0141(7) 0.0003(7)
O3 0.044(3) 0.058(3) 0.044(3) 0.020(2) 0.025(3) 0.006(2)
O4 0.0200(19) 0.056(3) 0.036(2) -0.002(2) 0.0093(17) 0.001(2)
N5 0.044(3) 0.051(3) 0.066(3) -0.009(2) 0.007(3) -0.008(3)
N6 0.033(3) 0.038(3) 0.033(2) -0.0008(19) 0.005(2) -0.005(2)
N7 0.016(2) 0.037(3) 0.033(2) -0.004(2) 0.0080(18) 0.000(2)
N8 0.015(2) 0.041(3) 0.028(2) 0.005(2) 0.0026(17) 0.000(2)
C33 0.013(3) 0.063(3) 0.034(2) 0.015(2) 0.009(2) 0.008(3)
C34 0.019(3) 0.081(3) 0.032(2) 0.020(3) 0.002(3) 0.012(3)
C35 0.027(3) 0.090(4) 0.031(3) 0.003(2) 0.009(3) 0.012(4)
C36 0.018(3) 0.070(3) 0.031(2) -0.004(2) 0.000(2) 0.009(3)
C37 0.032(3) 0.080(4) 0.033(3) -0.026(2) 0.004(3) -0.003(3)
C38 0.042(4) 0.072(4) 0.050(3) -0.028(3) 0.005(3) -0.019(4)
C39 0.030(3) 0.057(3) 0.045(3) -0.016(2) 0.003(3) -0.011(3)
C40 0.038(3) 0.043(3) 0.061(3) -0.002(2) 0.012(3) -0.009(3)
C41 0.051(4) 0.040(3) 0.073(3) 0.003(3) 0.009(4) -0.012(4)
C42 0.052(4) 0.046(3) 0.065(3) 0.017(2) 0.000(4) -0.014(4)
C43 0.052(4) 0.047(3) 0.049(3) 0.013(2) -0.005(3) -0.009(3)
C44 0.051(4) 0.039(3) 0.044(2) 0.008(2) 0.002(3) -0.010(3)
C45 0.037(3) 0.041(3) 0.047(3) 0.004(2) 0.008(3) -0.013(3)
C46 0.027(3) 0.050(3) 0.033(2) -0.008(2) 0.003(3) -0.006(3)
C47 0.016(2) 0.054(3) 0.029(2) -0.0052(19) 0.008(2) 0.006(3)
C48 0.011(2) 0.053(3) 0.029(2) 0.004(2) 0.010(2) 0.003(2)
C49 0.022(2) 0.034(3) 0.026(2) 0.004(2) 0.0106(19) 0.004(2)
C50 0.018(2) 0.031(3) 0.028(2) 0.001(2) 0.0077(18) -0.002(2)
C51 0.019(2) 0.036(3) 0.026(2) 0.005(2) 0.0062(18) 0.002(2)
C52 0.011(2) 0.037(3) 0.031(2) -0.001(2) 0.0035(18) 0.004(2)
C53 0.011(2) 0.051(4) 0.031(2) -0.009(3) 0.003(2) 0.004(3)
C54 0.017(2) 0.050(4) 0.029(2) -0.004(3) 0.0039(19) 0.006(3)
C55 0.013(2) 0.031(3) 0.033(2) -0.002(2) 0.0065(19) 0.005(2)
C56 0.014(2) 0.035(3) 0.031(2) 0.004(2) 0.0025(19) 0.006(2)
C57 0.018(2) 0.032(3) 0.027(2) 0.001(2) 0.0048(18) 0.004(2)
C58 0.020(2) 0.047(3) 0.026(2) 0.007(2) 0.0068(18) 0.003(3)
C59 0.023(2) 0.063(4) 0.023(2) 0.008(3) 0.001(2) -0.009(3)
C60 0.031(2) 0.057(4) 0.020(2) 0.006(3) 0.005(2) -0.009(3)
C61 0.026(2) 0.039(3) 0.026(2) 0.006(2) 0.0086(19) -0.005(3)
C62 0.034(3) 0.043(3) 0.028(3) -0.001(3) 0.013(2) 0.000(3)
C63 0.029(2) 0.042(3) 0.033(2) 0.002(3) 0.017(2) 0.000(3)
C64 0.024(2) 0.039(3) 0.030(2) 0.006(3) 0.014(2) 0.000(3)
C129 0.051(10) 0.100(14) 0.187(10) -0.005(10) 0.037(12) 0.003(11)
C130 0.071(8) 0.116(10) 0.184(9) -0.007(8) 0.024(9) 0.016(9)
C131 0.059(7) 0.121(10) 0.182(9) -0.006(7) 0.028(8) 0.021(8)
C132 0.057(7) 0.133(10) 0.186(9) -0.012(7) 0.029(8) 0.026(8)
C133 0.066(8) 0.146(11) 0.180(9) -0.015(8) 0.034(9) 0.022(9)
C134 0.079(13) 0.172(18) 0.179(10) -0.028(11) 0.012(14) 0.006(14)
Cl9 0.0194(7) 0.0554(11) 0.0484(9) 0.0081(8) 0.0171(7) 0.0012(7)
Cl10 0.0284(8) 0.0528(10) 0.0323(8) 0.0069(7) 0.0114(7) -0.0030(8)
Cl11 0.111(2) 0.0504(12) 0.0365(9) -0.0033(9) 0.0212(11) 0.0040(13)
Cl12 0.124(2) 0.0444(12) 0.0701(14) -0.0104(10) 0.0366(15) 0.0179(14)
O5 0.0149(17) 0.049(3) 0.031(2) 0.007(2) 0.0069(16) 0.0053(19)
O6 0.026(2) 0.044(2) 0.036(2) -0.0035(19) 0.0160(19) -0.005(2)
N9 0.0102(19) 0.031(3) 0.029(2) -0.0050(19) -0.0027(17) -0.001(2)
N10 0.0079(18) 0.033(3) 0.032(2) 0.005(2) 0.0047(17) -0.001(2)
N11 0.029(3) 0.033(2) 0.032(2) 0.0081(18) 0.008(2) 0.004(2)
N12 0.023(2) 0.035(3) 0.055(2) 0.010(2) 0.012(2) 0.006(2)
C65 0.018(2) 0.026(3) 0.026(2) -0.006(2) 0.0066(19) -0.004(2)
C66 0.025(2) 0.024(3) 0.029(2) -0.006(2) 0.010(2) 0.002(2)
C67 0.029(2) 0.030(3) 0.022(2) 0.002(2) 0.0099(19) 0.003(3)
C68 0.019(2) 0.024(3) 0.022(2) -0.002(2) 0.0057(18) 0.004(2)
C69 0.029(2) 0.035(3) 0.023(2) 0.000(2) 0.002(2) 0.006(3)
C70 0.017(2) 0.036(3) 0.030(2) 0.000(2) -0.003(2) 0.000(2)
C71 0.015(2) 0.025(3) 0.028(2) -0.004(2) 0.0039(18) 0.001(2)
C72 0.0094(19) 0.027(3) 0.026(2) -0.005(2) 0.0013(18) -0.002(2)
C73 0.007(2) 0.029(3) 0.034(2) -0.002(2) 0.0029(19) 0.002(2)
C74 0.014(2) 0.027(3) 0.037(2) -0.002(2) 0.011(2) -0.001(2)
C75 0.016(2) 0.035(3) 0.028(2) -0.003(2) 0.0048(19) 0.002(2)
C76 0.011(2) 0.033(3) 0.031(2) 0.005(2) 0.0048(19) 0.008(2)
C77 0.012(2) 0.030(3) 0.029(2) 0.004(2) 0.0014(18) 0.004(2)
C78 0.0109(19) 0.025(3) 0.027(2) -0.002(2) 0.0047(17) 0.000(2)
C79 0.0150(19) 0.018(2) 0.025(2) -0.003(2) 0.0022(17) 0.000(2)
C80 0.0158(19) 0.028(3) 0.022(2) -0.001(2) 0.0034(18) -0.001(2)
C81 0.012(2) 0.040(2) 0.022(2) 0.0017(19) 0.0016(19) -0.004(2)
C82 0.012(2) 0.042(2) 0.026(2) 0.0055(18) 0.005(2) -0.004(2)
C83 0.021(3) 0.034(2) 0.030(2) 0.0096(19) 0.008(2) 0.002(2)
C84 0.030(3) 0.028(3) 0.040(2) 0.003(2) 0.011(2) 0.001(2)
C85 0.047(4) 0.026(3) 0.040(2) 0.000(2) 0.015(3) -0.002(3)
C86 0.051(4) 0.032(3) 0.043(3) -0.001(2) 0.018(3) -0.004(3)
C87 0.054(4) 0.027(3) 0.056(3) -0.005(2) 0.026(3) 0.000(3)
C88 0.039(3) 0.025(3) 0.061(3) 0.004(2) 0.020(3) 0.003(3)
C89 0.035(3) 0.027(3) 0.049(2) 0.008(2) 0.020(3) 0.000(2)
C90 0.022(3) 0.037(3) 0.043(2) 0.016(2) 0.010(2) 0.004(2)
C91 0.028(3) 0.044(3) 0.045(3) 0.021(2) 0.008(3) 0.008(3)
C92 0.031(3) 0.057(3) 0.038(3) 0.020(2) 0.009(3) -0.001(3)
C93 0.014(2) 0.053(3) 0.027(2) 0.009(2) 0.003(2) -0.002(2)
C94 0.026(3) 0.067(3) 0.022(2) 0.004(2) 0.006(2) 0.000(3)
C95 0.027(3) 0.058(3) 0.028(2) -0.005(2) 0.011(2) -0.006(3)
C96 0.016(2) 0.048(3) 0.029(2) -0.004(2) 0.009(2) -0.004(2)
Cl13 0.0984(19) 0.0416(12) 0.0640(13) -0.0017(10) -0.0218(13) 0.0098(12)
Cl14 0.0931(17) 0.0510(12) 0.0405(9) -0.0005(9) -0.0106(11) -0.0015(13)
Cl15 0.0238(7) 0.0505(10) 0.0248(7) -0.0044(7) 0.0055(6) -0.0084(7)
Cl16 0.0146(6) 0.0489(10) 0.0320(7) -0.0064(7) 0.0032(6) -0.0005(7)
O7 0.016(2) 0.040(2) 0.038(2) 0.0031(18) 0.001(2) 0.0004(19)
O8 0.0120(18) 0.052(3) 0.036(2) -0.002(2) 0.0071(17) 0.003(2)
N13 0.026(3) 0.039(3) 0.044(2) -0.010(2) 0.005(2) -0.002(2)
N14 0.024(2) 0.033(2) 0.033(2) -0.0052(18) 0.005(2) -0.004(2)
N15 0.0151(18) 0.027(2) 0.026(2) -0.0008(19) 0.0093(16) -0.0002(19)
N16 0.0192(19) 0.036(3) 0.030(2) 0.003(2) 0.0123(17) 0.008(2)
C97 0.016(3) 0.045(3) 0.031(2) 0.002(2) 0.007(2) 0.003(2)
C98 0.023(3) 0.047(3) 0.031(2) 0.005(2) 0.006(2) -0.003(3)
C99 0.030(3) 0.058(3) 0.028(3) -0.004(2) 0.006(2) -0.002(3)
C100 0.016(2) 0.048(3) 0.034(2) -0.006(2) 0.007(2) -0.004(2)
C101 0.030(3) 0.054(3) 0.035(3) -0.015(2) 0.007(3) -0.007(3)
C102 0.029(3) 0.048(3) 0.041(3) -0.018(2) 0.009(3) -0.002(3)
C103 0.021(3) 0.043(3) 0.041(2) -0.011(2) 0.007(2) 0.002(2)
C104 0.025(3) 0.036(3) 0.044(2) -0.007(2) 0.007(2) -0.002(2)
C105 0.034(3) 0.036(3) 0.050(3) -0.011(2) -0.004(3) 0.004(3)
C106 0.035(3) 0.034(3) 0.053(3) -0.002(2) -0.009(3) 0.000(3)
C107 0.033(3) 0.034(3) 0.043(2) -0.005(2) -0.006(3) -0.011(3)
C108 0.037(3) 0.034(3) 0.039(2) -0.004(2) 0.004(3) 0.000(3)
C109 0.027(3) 0.030(3) 0.041(2) -0.007(2) 0.007(2) -0.002(2)
C110 0.013(2) 0.038(2) 0.034(2) -0.0081(19) 0.005(2) -0.003(2)
C111 0.011(2) 0.043(2) 0.031(2) -0.0048(19) 0.007(2) 0.003(2)
C112 0.008(2) 0.038(2) 0.028(2) -0.0007(19) 0.0073(18) -0.004(2)
C113 0.016(2) 0.027(3) 0.028(2) 0.002(2) 0.0089(18) 0.006(2)
C114 0.017(2) 0.022(3) 0.028(2) 0.004(2) 0.0074(18) 0.003(2)
C115 0.015(2) 0.027(3) 0.027(2) 0.000(2) 0.0065(18) 0.009(2)
C116 0.016(2) 0.025(3) 0.031(2) -0.002(2) 0.0106(18) 0.004(2)
C117 0.020(2) 0.030(3) 0.029(2) 0.001(2) 0.0113(18) 0.000(2)
C118 0.022(2) 0.032(3) 0.027(2) 0.004(2) 0.0035(19) 0.013(2)
C119 0.016(2) 0.026(3) 0.028(2) 0.003(2) 0.0063(19) 0.007(2)
C120 0.013(2) 0.034(3) 0.029(2) 0.005(2) 0.0097(18) 0.003(2)
C121 0.015(2) 0.030(3) 0.026(2) 0.006(2) 0.0107(17) 0.006(2)
C122 0.019(2) 0.029(3) 0.029(2) 0.000(2) 0.0108(18) 0.005(2)
C123 0.023(2) 0.049(3) 0.026(2) 0.001(2) 0.011(2) 0.007(3)
C124 0.025(2) 0.038(3) 0.026(2) 0.003(2) 0.005(2) 0.001(3)
C125 0.025(2) 0.027(3) 0.030(2) -0.002(2) 0.011(2) 0.004(2)
C126 0.024(2) 0.036(3) 0.025(2) -0.001(2) 0.004(2) 0.007(3)
C127 0.013(2) 0.030(3) 0.032(2) 0.002(2) 0.0010(19) 0.003(2)
C128 0.018(2) 0.024(3) 0.030(2) 0.001(2) 0.0072(19) 0.004(2)
C135 0.068(7) 0.073(7) 0.154(6) 0.005(6) 0.034(7) 0.008(6)
C136 0.086(6) 0.082(6) 0.158(6) 0.005(5) 0.034(6) 0.019(6)
C137 0.084(6) 0.097(6) 0.153(6) 0.001(5) 0.045(6) 0.003(5)
C138 0.079(6) 0.107(7) 0.152(6) 0.010(5) 0.054(6) -0.006(5)
C139 0.108(7) 0.139(8) 0.147(6) 0.003(5) 0.050(7) -0.001(7)
C140 0.144(12) 0.200(14) 0.146(6) 0.023(8) 0.051(10) -0.017(12)

loop_
_atom_type_symbol
_atom_type_description
_atom_type_scat_dispersion_real
_atom_type_scat_dispersion_imag
_atom_type_scat_source
C C 0.0033 0.0016 'International Tables Vol C Tables 4.2.6.8 and 6.1.1.4'
H H 0.0000 0.0000 'International Tables Vol C Tables 4.2.6.8 and 6.1.1.4'
N N 0.0061 0.0033 'International Tables Vol C Tables 4.2.6.8 and 6.1.1.4'
O O 0.0106 0.0060 'International Tables Vol C Tables 4.2.6.8 and 6.1.1.4'
Cl Cl 0.1484 0.1585 'International Tables Vol C Tables 4.2.6.8 and 6.1.1.4'

loop_
_geom_angle_atom_site_label_1
_geom_angle_atom_site_label_2
_geom_angle_atom_site_label_3
_geom_angle
C8 N1 C7 116.1(5)
C14 N2 C13 117.3(5)
C19 N3 C20 118.3(6)
C26 N4 C25 118.8(6)
C16 C1 C2 122.8(5)
C16 C1 O1 121.5(5)
C2 C1 O1 115.6(5)
C3 C2 C1 118.7(6)
C2 C3 C4 120.9(6)
C15 C4 C5 120.7(6)
C15 C4 C3 118.8(5)
C5 C4 C3 120.4(5)
C6 C5 C4 123.8(6)
C5 C6 C7 117.9(6)
N1 C7 C6 117.6(5)
N1 C7 C14 122.2(5)
C6 C7 C14 120.2(5)
N1 C8 C13 121.9(6)
N1 C8 C9 118.9(5)
C13 C8 C9 119.2(6)
C10 C9 C8 119.0(6)
C9 C10 C11 119.7(9)
C9 C10 C11' 123.8(10)
C11 C10 C11' 19.2(7)
C9 C10 Cl1 119.4(5)
C11 C10 Cl1 120.0(8)
C11' C10 Cl1 116.0(9)
C10 C11 C12 122.7(13)
C10 C11 Cl2 120.3(12)
C12 C11 Cl2 116.8(12)
C13 C12 C11 116.7(13)
C12' C11' C10 118.1(16)
C12' C11' Cl2' 119.0(16)
C10 C11' Cl2' 122.9(15)
C11' C12' C13 118.1(17)
C12 C13 N2 117.2(9)
C12 C13 C8 120.5(9)
N2 C13 C8 121.8(6)
C12 C13 C12' 19.7(8)
N2 C13 C12' 116.5(10)
C8 C13 C12' 120.1(10)
N2 C14 C15 119.5(5)
N2 C14 C7 120.7(5)
C15 C14 C7 119.8(5)
C4 C15 C16 119.4(5)
C4 C15 C14 117.5(5)
C16 C15 C14 123.0(5)
C1 C16 C15 119.2(5)
C1 C16 C17 117.1(5)
C15 C16 C17 123.4(5)
C32 C17 C18 119.6(5)
C32 C17 C16 118.4(5)
C18 C17 C16 122.0(5)
C29 C18 C17 119.6(6)
C29 C18 C19 117.8(6)
C17 C18 C19 122.4(5)
N3 C19 C18 119.6(6)
N3 C19 C26 121.3(6)
C18 C19 C26 119.1(6)
N3 C20 C21 118.5(6)
N3 C20 C25 120.3(6)
C21 C20 C25 121.3(6)
C22 C21 C20 118.3(7)
C21 C22 C23 121.9(7)
C21 C22 Cl3 117.8(6)
C23 C22 Cl3 120.3(5)
C24 C23 C22 121.7(7)
C24 C23 Cl4 117.2(6)
C22 C23 Cl4 121.0(6)
C23 C24 C25 119.3(7)
N4 C25 C24 121.2(6)
N4 C25 C20 121.3(6)
C24 C25 C20 117.5(6)
N4 C26 C27 120.4(6)
N4 C26 C19 120.0(6)
C27 C26 C19 119.4(6)
C28 C27 C26 120.5(7)
C27 C28 C29 123.8(6)
C30 C29 C18 119.0(6)
C30 C29 C28 121.8(6)
C18 C29 C28 119.1(6)
C31 C30 C29 120.5(6)
C30 C31 C32 121.3(6)
O2 C32 C17 124.4(5)
O2 C32 C31 115.7(5)
C17 C32 C31 119.9(6)
C40 N5 C39 118.7(7)
C46 N6 C45 119.0(6)
C51 N7 C52 118.9(5)
C57 N8 C58 116.6(5)
O3 C33 C34 114.9(6)
O3 C33 C48 122.8(6)
C34 C33 C48 122.1(7)
C33 C34 C35 118.8(7)
C36 C35 C34 120.9(7)
C35 C36 C47 120.5(7)
C35 C36 C37 120.0(7)
C47 C36 C37 119.4(7)
C38 C37 C36 123.1(6)
C37 C38 C39 120.3(8)
N5 C39 C38 119.7(8)
N5 C39 C46 121.9(7)
C38 C39 C46 118.4(8)
N5 C40 C41 123.0(8)
N5 C40 C45 120.2(7)
C41 C40 C45 116.6(7)
C42 C41 C40 121.2(8)
C41 C42 C43 120.5(8)
C41 C42 Cl5 119.3(7)
C43 C42 Cl5 120.2(7)
C44 C43 C42 119.9(8)
C44 C43 Cl6 121.1(7)
C42 C43 Cl6 118.9(6)
C43 C44 C45 120.7(8)
N6 C45 C44 118.0(7)
N6 C45 C40 121.1(7)
C44 C45 C40 121.0(7)
N6 C46 C47 119.7(6)
N6 C46 C39 119.2(7)
C47 C46 C39 121.1(6)
C36 C47 C48 119.1(6)
C36 C47 C46 117.6(7)
C48 C47 C46 123.3(6)
C33 C48 C47 118.5(6)
C33 C48 C49 119.7(6)
C47 C48 C49 121.8(6)
C50 C49 C64 117.3(5)
C50 C49 C48 124.6(5)
C64 C49 C48 118.0(5)
C61 C50 C49 121.3(5)
C61 C50 C51 117.0(5)
C49 C50 C51 121.7(5)
N7 C51 C58 121.1(5)
N7 C51 C50 120.0(5)
C58 C51 C50 118.9(5)
C53 C52 N7 119.3(5)
C53 C52 C57 121.0(5)
N7 C52 C57 119.6(5)
C52 C53 C54 119.6(5)
C53 C54 C55 120.8(5)
C53 C54 Cl7 119.4(5)
C55 C54 Cl7 119.8(4)
C56 C55 C54 120.5(5)
C56 C55 Cl8 120.0(4)
C54 C55 Cl8 119.4(4)
C55 C56 C57 119.3(5)
N8 C57 C52 123.1(5)
N8 C57 C56 118.2(5)
C52 C57 C56 118.7(5)
N8 C58 C59 119.0(6)
N8 C58 C51 120.6(5)
C59 C58 C51 120.4(5)
C60 C59 C58 119.9(6)
C59 C60 C61 122.3(6)
C50 C61 C60 121.4(5)
C50 C61 C62 118.4(6)
C60 C61 C62 120.2(5)
C63 C62 C61 121.0(6)
C62 C63 C64 120.1(6)
O4 C64 C63 117.0(5)
O4 C64 C49 121.1(5)
C63 C64 C49 121.8(6)
C129 C130 C131 109.5
C130 C131 C132 109.5
C133 C132 C131 109.5
C132 C133 C134 109.5
C72 N9 C71 117.1(5)
C78 N10 C77 117.1(5)
C83 N11 C84 117.6(6)
C90 N12 C89 117.6(6)
O5 C65 C66 117.5(5)
O5 C65 C80 121.7(5)
C66 C65 C80 120.7(5)
C67 C66 C65 120.5(5)
C66 C67 C68 120.5(5)
C79 C68 C69 120.4(5)
C79 C68 C67 119.4(5)
C69 C68 C67 120.0(5)
C70 C69 C68 122.4(5)
C69 C70 C71 119.5(6)
N9 C71 C70 118.5(5)
N9 C71 C78 120.2(5)
C70 C71 C78 121.3(5)
N9 C72 C77 121.3(5)
N9 C72 C73 120.1(5)
C77 C72 C73 118.5(5)
C74 C73 C72 120.9(5)
C73 C74 C75 121.0(5)
C73 C74 Cl9 120.2(4)
C75 C74 Cl9 118.7(4)
C76 C75 C74 120.2(5)
C76 C75 Cl10 118.6(5)
C74 C75 Cl10 121.2(4)
C75 C76 C77 118.9(5)
N10 C77 C72 121.3(5)
N10 C77 C76 118.3(5)
C72 C77 C76 120.3(5)
N10 C78 C71 122.6(5)
N10 C78 C79 118.1(5)
C71 C78 C79 119.3(5)
C80 C79 C68 119.4(5)
C80 C79 C78 123.7(5)
C68 C79 C78 116.8(5)
C79 C80 C65 119.4(5)
C79 C80 C81 124.1(5)
C65 C80 C81 116.5(5)
C96 C81 C82 119.9(5)
C96 C81 C80 118.8(6)
C82 C81 C80 121.3(5)
C81 C82 C93 118.6(6)
C81 C82 C83 123.7(5)
C93 C82 C83 117.7(6)
N11 C83 C90 120.5(6)
N11 C83 C82 119.5(6)
C90 C83 C82 120.0(5)
N11 C84 C85 118.2(6)
N11 C84 C89 121.4(6)
C85 C84 C89 120.5(6)
C86 C85 C84 118.7(7)
C85 C86 C87 120.7(7)
C85 C86 Cl11 119.0(6)
C87 C86 Cl11 120.2(5)
C88 C87 C86 122.5(7)
C88 C87 Cl12 117.5(6)
C86 C87 Cl12 119.9(6)
C87 C88 C89 118.3(7)
N12 C89 C84 121.2(6)
N12 C89 C88 119.5(6)
C84 C89 C88 119.3(6)
N12 C90 C91 119.7(6)
N12 C90 C83 121.7(6)
C91 C90 C83 118.6(6)
C92 C91 C90 120.7(7)
C91 C92 C93 123.3(6)
C94 C93 C82 120.0(7)
C94 C93 C92 120.5(6)
C82 C93 C92 119.5(6)
C93 C94 C95 121.6(6)
C96 C95 C94 118.6(6)
O6 C96 C95 114.8(6)
O6 C96 C81 123.8(5)
C95 C96 C81 121.3(7)
C104 N13 C103 115.6(6)
C110 N14 C109 117.9(6)
C115 N15 C116 118.6(5)
C121 N16 C122 118.9(5)
O7 C97 C98 115.5(6)
O7 C97 C112 121.6(5)
C98 C97 C112 122.9(6)
C97 C98 C99 119.0(6)
C100 C99 C98 121.1(6)
C99 C100 C111 119.9(6)
C99 C100 C101 119.5(6)
C111 C100 C101 120.6(6)
C102 C101 C100 121.5(6)
C101 C102 C103 120.7(7)
N13 C103 C110 122.4(6)
N13 C103 C102 117.0(6)
C110 C103 C102 120.6(7)
N13 C104 C109 122.1(6)
N13 C104 C105 118.6(6)
C109 C104 C105 119.3(6)
C106 C105 C104 120.2(7)
C105 C106 C107 120.6(7)
C105 C106 Cl13 119.8(6)
C107 C106 Cl13 119.6(6)
C108 C107 C106 119.2(7)
C108 C107 Cl14 121.7(6)
C106 C107 Cl14 119.2(6)
C107 C108 C109 120.9(7)
N14 C109 C108 119.3(6)
N14 C109 C104 120.8(6)
C108 C109 C104 119.8(6)
N14 C110 C103 121.0(6)
N14 C110 C111 119.2(6)
C103 C110 C111 119.7(6)
C100 C111 C112 119.3(6)
C100 C111 C110 116.7(6)
C112 C111 C110 124.1(5)
C97 C112 C111 117.9(5)
C97 C112 C113 118.4(6)
C111 C112 C113 123.7(5)
C128 C113 C114 117.8(5)
C128 C113 C112 118.3(5)
C114 C113 C112 123.9(5)
C125 C114 C113 119.7(5)
C125 C114 C115 118.0(5)
C113 C114 C115 122.3(5)
N15 C115 C122 121.2(5)
N15 C115 C114 119.7(5)
C122 C115 C114 119.1(5)
N15 C116 C117 119.2(5)
N15 C116 C121 121.3(5)
C117 C116 C121 119.5(5)
C118 C117 C116 118.7(5)
C117 C118 C119 121.2(5)
C117 C118 Cl15 118.8(4)
C119 C118 Cl15 120.1(5)
C120 C119 C118 121.8(5)
C120 C119 Cl16 118.4(4)
C118 C119 Cl16 119.8(4)
C119 C120 C121 119.1(5)
N16 C121 C120 120.1(5)
N16 C121 C116 120.0(5)
C120 C121 C116 119.8(5)
N16 C122 C123 120.8(5)
N16 C122 C115 119.9(5)
C123 C122 C115 119.2(5)
C124 C123 C122 120.4(5)
C123 C124 C125 122.4(6)
C114 C125 C126 119.4(5)
C114 C125 C124 120.7(5)
C126 C125 C124 119.9(5)
C127 C126 C125 120.7(5)
C128 C127 C126 119.3(6)
C127 C128 O8 116.6(5)
C127 C128 C113 123.1(5)
O8 C128 C113 120.3(5)
C135 C136 C137 109.5
C136 C137 C138 109.5
C139 C138 C137 109.5
C140 C139 C138 109.5

loop_
_geom_bond_atom_site_label_1
_geom_bond_atom_site_label_2
_geom_bond_distance
Cl1 C10 1.728(7)
Cl3 C22 1.752(7)
Cl4 C23 1.745(7)
O1 C1 1.381(7)
O2 C32 1.345(8)
N1 C8 1.336(8)
N1 C7 1.347(8)
N2 C14 1.308(8)
N2 C13 1.363(8)
N3 C19 1.309(8)
N3 C20 1.366(8)
N4 C26 1.327(9)
N4 C25 1.337(9)
C1 C16 1.366(8)
C1 C2 1.386(9)
C2 C3 1.365(9)
C3 C4 1.428(9)
C4 C15 1.402(8)
C4 C5 1.417(9)
C5 C6 1.364(9)
C6 C7 1.422(9)
C7 C14 1.458(8)
C8 C13 1.419(9)
C8 C9 1.440(9)
C9 C10 1.335(9)
C10 C11 1.381(19)
C10 C11' 1.51(2)
Cl2 C11 1.744(16)
C11 C12 1.42(2)
C12 C13 1.362(17)
Cl2' C11' 1.70(2)
C11' C12' 1.36(3)
C12' C13 1.52(2)
C14 C15 1.444(8)
C15 C16 1.409(8)
C16 C17 1.524(8)
C17 C32 1.388(8)
C17 C18 1.410(9)
C18 C29 1.416(9)
C18 C19 1.465(9)
C19 C26 1.471(9)
C20 C21 1.418(9)
C20 C25 1.431(10)
C21 C22 1.353(10)
C22 C23 1.377(11)
C23 C24 1.386(11)
C24 C25 1.415(10)
C26 C27 1.407(10)
C27 C28 1.327(10)
C28 C29 1.444(10)
C29 C30 1.401(9)
C30 C31 1.362(10)
C31 C32 1.394(9)
Cl5 C42 1.734(8)
Cl6 C43 1.726(9)
Cl7 C54 1.739(6)
Cl8 C55 1.718(6)
O3 C33 1.354(9)
O4 C64 1.356(8)
N5 C40 1.331(11)
N5 C39 1.321(11)
N6 C46 1.316(8)
N6 C45 1.355(9)
N7 C51 1.329(8)
N7 C52 1.348(7)
N8 C57 1.345(8)
N8 C58 1.356(8)
C33 C34 1.397(10)
C33 C48 1.400(9)
C34 C35 1.407(12)
C35 C36 1.381(11)
C36 C47 1.421(9)
C36 C37 1.462(12)
C37 C38 1.329(12)
C38 C39 1.438(10)
C39 C46 1.459(11)
C40 C41 1.424(12)
C40 C45 1.429(11)
C41 C42 1.345(12)
C42 C43 1.431(12)
C43 C44 1.342(11)
C44 C45 1.388(10)
C46 C47 1.444(10)
C47 C48 1.428(10)
C48 C49 1.487(8)
C49 C50 1.409(9)
C49 C64 1.415(8)
C50 C61 1.405(8)
C50 C51 1.487(8)
C51 C58 1.440(9)
C52 C53 1.373(8)
C52 C57 1.418(8)
C53 C54 1.394(8)
C54 C55 1.428(8)
C55 C56 1.350(8)
C56 C57 1.460(8)
C58 C59 1.423(8)
C59 C60 1.348(9)
C60 C61 1.429(9)
C61 C62 1.432(9)
C62 C63 1.353(10)
C63 C64 1.395(9)
C129 C130 1.5224
C130 C131 1.5233
C131 C132 1.5241
C132 C133 1.5225
C133 C134 1.5236
Cl9 C74 1.721(6)
Cl10 C75 1.730(6)
Cl11 C86 1.731(7)
Cl12 C87 1.738(7)
O5 C65 1.336(7)
O6 C96 1.358(8)
N9 C72 1.347(7)
N9 C71 1.367(7)
N10 C78 1.323(7)
N10 C77 1.355(7)
N11 C83 1.312(8)
N11 C84 1.366(9)
N12 C90 1.317(9)
N12 C89 1.345(9)
C65 C66 1.378(8)
C65 C80 1.415(8)
C66 C67 1.366(9)
C67 C68 1.414(8)
C68 C79 1.416(8)
C68 C69 1.434(8)
C69 C70 1.346(9)
C70 C71 1.413(8)
C71 C78 1.412(8)
C72 C77 1.409(8)
C72 C73 1.438(7)
C73 C74 1.328(8)
C74 C75 1.426(8)
C75 C76 1.392(8)
C76 C77 1.419(8)
C78 C79 1.478(7)
C79 C80 1.390(8)
C80 C81 1.509(8)
C81 C96 1.391(9)
C81 C82 1.409(9)
C82 C93 1.427(8)
C82 C83 1.475(9)
C83 C90 1.463(9)
C84 C85 1.416(9)
C84 C89 1.414(9)
C85 C86 1.370(10)
C86 C87 1.401(10)
C87 C88 1.356(11)
C88 C89 1.432(10)
C90 C91 1.436(9)
C91 C92 1.344(11)
C92 C93 1.447(10)
C93 C94 1.364(10)
C94 C95 1.406(11)
C95 C96 1.388(9)
Cl13 C106 1.726(8)
Cl14 C107 1.712(7)
Cl15 C118 1.734(6)
Cl16 C119 1.735(6)
O7 C97 1.364(8)
O8 C128 1.363(7)
N13 C104 1.357(9)
N13 C103 1.351(9)
N14 C110 1.323(8)
N14 C109 1.358(9)
N15 C115 1.315(7)
N15 C116 1.324(7)
N16 C121 1.338(8)
N16 C122 1.328(8)
C97 C98 1.371(9)
C97 C112 1.409(9)
C98 C99 1.406(11)
C99 C100 1.398(10)
C100 C111 1.417(8)
C100 C101 1.453(10)
C101 C102 1.315(11)
C102 C103 1.427(9)
C103 C110 1.410(9)
C104 C109 1.400(10)
C104 C105 1.415(10)
C105 C106 1.344(10)
C106 C107 1.453(11)
C107 C108 1.345(10)
C108 C109 1.407(9)
C110 C111 1.467(9)
C111 C112 1.440(9)
C112 C113 1.489(8)
C113 C128 1.395(8)
C113 C114 1.430(8)
C114 C125 1.392(8)
C114 C115 1.471(8)
C115 C122 1.465(8)
C116 C117 1.409(8)
C116 C121 1.451(7)
C117 C118 1.393(8)
C118 C119 1.416(8)
C119 C120 1.355(8)
C120 C121 1.422(8)
C122 C123 1.424(8)
C123 C124 1.344(9)
C124 C125 1.445(8)
C125 C126 1.413(9)
C126 C127 1.386(8)
C127 C128 1.357(8)
C135 C136 1.5234
C136 C137 1.5235
C137 C138 1.5242
C138 C139 1.5234
C139 C140 1.5233

loop_
_geom_hbond_atom_site_label_D
_geom_hbond_atom_site_label_H
_geom_hbond_atom_site_label_A
_geom_hbond_distance_DH
_geom_hbond_distance_HA
_geom_hbond_distance_DA
_geom_hbond_angle_DHA
_geom_hbond_site_symmetry_A
O1 H1a Cl1 0.82 2.82 3.410(5) 130.5 1_655
O2 H2a N8 0.82 2.25 2.922(7) 138.8 2_647
O3 H3a N1 0.82 2.29 2.878(7) 128.7 2_557
O4 H4a Cl8 0.82 2.71 3.376(5) 139.6 1_455
O5 H5a Cl9 0.82 2.88 3.545(4) 140.0 1_655
O6 H6a N16 0.82 2.03 2.814(6) 159.3 2_656
O7 H7a N9 0.82 2.37 2.796(6) 112.9 2_546
O8 H8a Cl16 0.82 2.70 3.313(5) 132.4 1_455
